data_2205480
loop_
_publ_author_name
'Ocak \'Iskeleli, Nazan'
'Kazak, Canan'
'K\?ir\?ilm\?i\,s, Cumhur'
'Koca, Murat'

_publ_section_title
;
 1-(1-Benzofuran-2-yl)ethanone <i>O</i>-(2-chlorobenzoyl)oxime
;
_journal_issue 4
_journal_name_full 'Acta Crystallographica Section E'
_journal_page_first o1205
_journal_page_last o1206
_journal_paper_doi 10.1107/S160053680500975X
_journal_volume 61
_journal_year 2005
_chemical_formula_iupac 'C17 H12 Cl N O3'
_chemical_formula_moiety 'C17 H12 Cl N O3'
_chemical_formula_sum 'C17 H12 Cl N O3'
_chemical_formula_weight 313.73
_chemical_name_systematic
;
1-(1-Benzofuran-2-yl)ethanone O-(2-chlorobenzoyl)oxime
;
_space_group_IT_number 14
_symmetry_cell_setting monoclinic
_symmetry_space_group_name_Hall '-P 2yn'
_symmetry_space_group_name_H-M 'P 1 21/n 1'
_atom_sites_solution_hydrogens geom
_atom_sites_solution_primary direct
_atom_sites_solution_secondary difmap
_cell_angle_alpha 90.00
_cell_angle_beta 95.359(6)
_cell_angle_gamma 90.00
_cell_formula_units_Z 4
_cell_length_a 11.9515(9)
_cell_length_b 8.1082(4)
_cell_length_c 15.1665(10)
_cell_measurement_reflns_used 31482
_cell_measurement_temperature 293(2)
_cell_measurement_theta_max 27.91
_cell_measurement_theta_min 1.71
_cell_volume 1463.29(16)
_computing_cell_refinement X-AREA
_computing_data_collection 'X-AREA (Stoe & Cie, 2002)'
_computing_data_reduction X-RED32
_computing_molecular_graphics
;
ORTEPIII (Burnett & Johnson, 1996), ORTEP-3 for Windows  (Farrugia,
1997) and PLATON (Spek, 2003)
;
_computing_publication_material 'WinGX (Farrugia, 1999)'
_computing_structure_refinement 'SHELXL97 (Sheldrick, 1997)'
_computing_structure_solution 'SHELXS97 (Sheldrick, 1997)'
_diffrn_ambient_temperature 293(2)
_diffrn_detector_area_resol_mean 6.67
_diffrn_measured_fraction_theta_full 0.999
_diffrn_measured_fraction_theta_max 0.999
_diffrn_measurement_device_type 'Stoe IPDS-II'
_diffrn_measurement_method \f
_diffrn_radiation_monochromator graphite
_diffrn_radiation_source 'fine-focus sealed tube'
_diffrn_radiation_type MoK\a
_diffrn_radiation_wavelength 0.71073
_diffrn_reflns_av_R_equivalents 0.0624
_diffrn_reflns_av_sigmaI/netI 0.0284
_diffrn_reflns_limit_h_max 14
_diffrn_reflns_limit_h_min -14
_diffrn_reflns_limit_k_max 9
_diffrn_reflns_limit_k_min -10
_diffrn_reflns_limit_l_max 18
_diffrn_reflns_limit_l_min -18
_diffrn_reflns_number 19932
_diffrn_reflns_theta_full 26.00
_diffrn_reflns_theta_max 26.00
_diffrn_reflns_theta_min 2.08
_diffrn_standards_interval_time 0
_diffrn_standards_number 0
_exptl_absorpt_coefficient_mu 0.273
_exptl_absorpt_correction_T_max 0.9511
_exptl_absorpt_correction_T_min 0.8832
_exptl_absorpt_correction_type integration
_exptl_absorpt_process_details '(X-RED32; Stoe & Cie, 2002)'
_exptl_crystal_colour colourless
_exptl_crystal_density_diffrn 1.424
_exptl_crystal_density_method 'not measured'
_exptl_crystal_description prism
_exptl_crystal_F_000 648
_exptl_crystal_size_max 0.55
_exptl_crystal_size_mid 0.32
_exptl_crystal_size_min 0.28
_refine_diff_density_max 0.167
_refine_diff_density_min -0.189
_refine_ls_extinction_method none
_refine_ls_goodness_of_fit_ref 1.021
_refine_ls_hydrogen_treatment constr
_refine_ls_matrix_type full
_refine_ls_number_parameters 199
_refine_ls_number_reflns 2869
_refine_ls_number_restraints 0
_refine_ls_restrained_S_all 1.021
_refine_ls_R_factor_all 0.0492
_refine_ls_R_factor_gt 0.0324
_refine_ls_shift/su_max 0.000
_refine_ls_shift/su_mean 0.000
_refine_ls_structure_factor_coef Fsqd
_refine_ls_weighting_details 'calc w = 1/[\s^2^(Fo^2^)+(0.0375P)^2^+0.1959P] where P = (Fo^2^+2Fc^2^)/3'
_refine_ls_weighting_scheme calc
_refine_ls_wR_factor_gt 0.0728
_refine_ls_wR_factor_ref 0.0776
_reflns_number_gt 2200
_reflns_number_total 2869
_reflns_threshold_expression I>2\s(I)
_cod_data_source_file dn6210.cif
_cod_data_source_block I
_cod_original_sg_symbol_H-M 'P 21/n'
_cod_database_code 2205480
_cod_database_fobs_code 2205480

loop_
_symmetry_equiv_pos_as_xyz
'x, y, z'
'-x+1/2, y+1/2, -z+1/2'
'-x, -y, -z'
'x-1/2, -y-1/2, z-1/2'

loop_
_atom_site_label
_atom_site_fract_x
_atom_site_fract_y
_atom_site_fract_z
_atom_site_U_iso_or_equiv
_atom_site_adp_type
_atom_site_calc_flag
_atom_site_refinement_flags
_atom_site_occupancy
_atom_site_type_symbol
C1 0.51878(12) -0.02682(17) 0.33058(9) 0.0423(3) Uani d . 1 C
C2 0.50631(14) -0.1873(2) 0.35761(11) 0.0529(4) Uani d . 1 C
H2 0.4657 -0.2100 0.4056 0.063 Uiso calc R 1 H
C3 0.55374(15) -0.3137(2) 0.31397(11) 0.0553(4) Uani d . 1 C
H3 0.5445 -0.4220 0.3322 0.066 Uiso calc R 1 H
C4 0.61474(14) -0.28166(19) 0.24346(11) 0.0517(4) Uani d . 1 C
H4 0.6476 -0.3675 0.2144 0.062 Uiso calc R 1 H
C5 0.62667(13) -0.12120(19) 0.21633(10) 0.0470(4) Uani d . 1 C
H5 0.6679 -0.0999 0.1685 0.056 Uiso calc R 1 H
C6 0.57883(12) 0.00996(17) 0.25836(9) 0.0396(3) Uani d . 1 C
C7 0.59367(13) 0.18110(19) 0.22729(10) 0.0449(3) Uani d . 1 C
C8 0.62596(12) 0.34602(18) 0.02647(10) 0.0439(3) Uani d . 1 C
C9 0.56332(16) 0.2223(2) -0.03152(12) 0.0605(4) Uani d . 1 C
H9A 0.5437 0.1300 0.0036 0.091 Uiso calc PR 0.50 H
H9B 0.6097 0.1854 -0.0760 0.091 Uiso calc PR 0.50 H
H9C 0.4962 0.2718 -0.0595 0.091 Uiso calc PR 0.50 H
H9D 0.5560 0.2614 -0.0915 0.091 Uiso calc PR 0.50 H
H9E 0.4900 0.2061 -0.0120 0.091 Uiso calc PR 0.50 H
H9F 0.6035 0.1197 -0.0284 0.091 Uiso calc PR 0.50 H
C10 0.66357(12) 0.49610(19) -0.01405(10) 0.0443(3) Uani d . 1 C
C11 0.64548(13) 0.5544(2) -0.09754(10) 0.0497(4) Uani d . 1 C
H11 0.6053 0.5025 -0.1452 0.060 Uiso calc R 1 H
C12 0.69990(13) 0.7110(2) -0.09864(10) 0.0481(4) Uani d . 1 C
C13 0.71356(16) 0.8335(2) -0.16184(12) 0.0629(5) Uani d . 1 C
H13 0.6823 0.8218 -0.2200 0.075 Uiso calc R 1 H
C14 0.77446(18) 0.9716(2) -0.13537(14) 0.0700(5) Uani d . 1 C
H14 0.7840 1.0545 -0.1764 0.084 Uiso calc R 1 H
C15 0.82204(16) 0.9901(2) -0.04900(13) 0.0666(5) Uani d . 1 C
H15 0.8633 1.0848 -0.0337 0.080 Uiso calc R 1 H
C16 0.80987(15) 0.8726(2) 0.01439(12) 0.0566(4) Uani d . 1 C
H16 0.8413 0.8848 0.0725 0.068 Uiso calc R 1 H
C17 0.74857(12) 0.73578(19) -0.01310(10) 0.0457(3) Uani d . 1 C
Cl1 0.45205(4) 0.12278(5) 0.38813(3) 0.06352(15) Uani d . 1 Cl
N1 0.64844(11) 0.33640(16) 0.11047(9) 0.0504(3) Uani d . 1 N
O1 0.59081(13) 0.30388(14) 0.26937(8) 0.0727(4) Uani d . 1 O
O2 0.61106(10) 0.18015(13) 0.13998(7) 0.0520(3) Uani d . 1 O
O3 0.72697(9) 0.60458(13) 0.03983(6) 0.0478(3) Uani d . 1 O

loop_
_atom_site_aniso_label
_atom_site_aniso_U_11
_atom_site_aniso_U_22
_atom_site_aniso_U_33
_atom_site_aniso_U_12
_atom_site_aniso_U_13
_atom_site_aniso_U_23
C1 0.0482(8) 0.0390(8) 0.0397(8) 0.0026(6) 0.0048(6) -0.0029(6)
C2 0.0647(10) 0.0467(9) 0.0483(9) -0.0019(8) 0.0114(7) 0.0071(7)
C3 0.0705(11) 0.0366(8) 0.0578(10) 0.0004(8) 0.0015(8) 0.0078(8)
C4 0.0616(10) 0.0377(8) 0.0551(10) 0.0088(7) 0.0026(8) -0.0063(7)
C5 0.0513(8) 0.0447(8) 0.0461(8) 0.0019(7) 0.0098(7) -0.0047(7)
C6 0.0450(8) 0.0351(7) 0.0386(7) -0.0011(6) 0.0029(6) -0.0016(6)
C7 0.0531(9) 0.0394(8) 0.0429(8) -0.0026(7) 0.0075(7) -0.0012(7)
C8 0.0438(8) 0.0445(8) 0.0439(8) 0.0010(6) 0.0070(6) 0.0006(7)
C9 0.0708(11) 0.0556(10) 0.0549(10) -0.0092(9) 0.0035(8) -0.0049(8)
C10 0.0438(8) 0.0472(8) 0.0421(8) -0.0017(6) 0.0044(6) -0.0001(7)
C11 0.0520(9) 0.0574(9) 0.0392(8) -0.0003(8) 0.0018(7) 0.0018(7)
C12 0.0496(8) 0.0532(9) 0.0425(8) 0.0062(7) 0.0089(6) 0.0077(7)
C13 0.0757(12) 0.0681(12) 0.0459(9) 0.0114(10) 0.0108(8) 0.0164(8)
C14 0.0893(14) 0.0552(11) 0.0689(12) 0.0076(10) 0.0255(10) 0.0234(10)
C15 0.0803(13) 0.0506(10) 0.0719(13) -0.0082(9) 0.0233(10) 0.0082(9)
C16 0.0628(10) 0.0548(10) 0.0534(10) -0.0084(8) 0.0117(8) 0.0028(8)
C17 0.0478(8) 0.0471(8) 0.0435(8) -0.0004(7) 0.0114(6) 0.0086(7)
Cl1 0.0828(3) 0.0552(2) 0.0562(3) 0.0123(2) 0.0253(2) -0.0064(2)
N1 0.0623(8) 0.0414(7) 0.0479(8) -0.0113(6) 0.0070(6) 0.0062(6)
O1 0.1258(12) 0.0364(6) 0.0598(7) -0.0075(6) 0.0292(7) -0.0062(6)
O2 0.0737(7) 0.0394(5) 0.0441(6) -0.0116(5) 0.0113(5) 0.0020(5)
O3 0.0540(6) 0.0501(6) 0.0393(5) -0.0086(5) 0.0038(5) 0.0072(5)

loop_
_atom_type_symbol
_atom_type_description
_atom_type_scat_dispersion_real
_atom_type_scat_dispersion_imag
_atom_type_scat_source
C C 0.0033 0.0016 'International Tables Vol C Tables 4.2.6.8 and 6.1.1.4'
H H 0.0000 0.0000 'International Tables Vol C Tables 4.2.6.8 and 6.1.1.4'
Cl Cl 0.1484 0.1585 'International Tables Vol C Tables 4.2.6.8 and 6.1.1.4'
N N 0.0061 0.0033 'International Tables Vol C Tables 4.2.6.8 and 6.1.1.4'
O O 0.0106 0.0060 'International Tables Vol C Tables 4.2.6.8 and 6.1.1.4'

loop_
_geom_angle_atom_site_label_1
_geom_angle_atom_site_label_2
_geom_angle_atom_site_label_3
_geom_angle
C2 C1 C6 120.89(13)
C2 C1 Cl1 116.37(12)
C6 C1 Cl1 122.70(11)
C3 C2 C1 120.11(15)
C3 C2 H2 119.9
C1 C2 H2 119.9
C2 C3 C4 120.51(15)
C2 C3 H3 119.7
C4 C3 H3 119.7
C3 C4 C5 119.26(15)
C3 C4 H4 120.4
C5 C4 H4 120.4
C4 C5 C6 121.85(14)
C4 C5 H5 119.1
C6 C5 H5 119.1
C5 C6 C1 117.37(13)
C5 C6 C7 120.27(13)
C1 C6 C7 122.35(13)
O1 C7 O2 122.97(14)
O1 C7 C6 127.25(14)
O2 C7 C6 109.77(12)
N1 C8 C10 115.31(13)
N1 C8 C9 126.45(14)
C10 C8 C9 118.21(14)
C8 C9 H9A 109.5
C8 C9 H9B 109.5
H9A C9 H9B 109.5
C8 C9 H9C 109.5
H9A C9 H9C 109.5
H9B C9 H9C 109.5
C8 C9 H9D 109.5
H9A C9 H9D 141.1
H9B C9 H9D 56.3
H9C C9 H9D 56.3
C8 C9 H9E 109.5
H9A C9 H9E 56.3
H9B C9 H9E 141.1
H9C C9 H9E 56.3
H9D C9 H9E 109.5
C8 C9 H9F 109.5
H9A C9 H9F 56.3
H9B C9 H9F 56.3
H9C C9 H9F 141.1
H9D C9 H9F 109.5
H9E C9 H9F 109.5
C11 C10 O3 111.33(14)
C11 C10 C8 131.38(15)
O3 C10 C8 117.27(13)
C10 C11 C12 106.81(14)
C10 C11 H11 126.6
C12 C11 H11 126.6
C17 C12 C13 118.20(16)
C17 C12 C11 105.64(13)
C13 C12 C11 136.16(16)
C14 C13 C12 118.03(17)
C14 C13 H13 121.0
C12 C13 H13 121.0
C13 C14 C15 121.56(16)
C13 C14 H14 119.2
C15 C14 H14 119.2
C16 C15 C14 121.75(18)
C16 C15 H15 119.1
C14 C15 H15 119.1
C15 C16 C17 115.92(17)
C15 C16 H16 122.0
C17 C16 H16 122.0
O3 C17 C16 124.97(14)
O3 C17 C12 110.50(13)
C16 C17 C12 124.53(14)
C8 N1 O2 108.85(12)
C7 O2 N1 112.38(11)
C17 O3 C10 105.72(11)

loop_
_geom_bond_atom_site_label_1
_geom_bond_atom_site_label_2
_geom_bond_distance
C1 C2 1.376(2)
C1 C6 1.397(2)
C1 Cl1 1.7318(14)
C2 C3 1.371(2)
C2 H2 0.9300
C3 C4 1.374(2)
C3 H3 0.9300
C4 C5 1.376(2)
C4 H4 0.9300
C5 C6 1.390(2)
C5 H5 0.9300
C6 C7 1.481(2)
C7 O1 1.1848(18)
C7 O2 1.3594(18)
C8 N1 1.2797(19)
C8 C10 1.453(2)
C8 C9 1.489(2)
C9 H9A 0.9600
C9 H9B 0.9600
C9 H9C 0.9600
C9 H9D 0.9600
C9 H9E 0.9600
C9 H9F 0.9600
C10 C11 1.350(2)
C10 O3 1.3784(18)
C11 C12 1.428(2)
C11 H11 0.9300
C12 C17 1.386(2)
C12 C13 1.400(2)
C13 C14 1.374(3)
C13 H13 0.9300
C14 C15 1.387(3)
C14 H14 0.9300
C15 C16 1.371(2)
C15 H15 0.9300
C16 C17 1.372(2)
C16 H16 0.9300
C17 O3 1.3716(17)
N1 O2 1.4290(15)

loop_
_geom_hbond_atom_site_label_D
_geom_hbond_atom_site_label_H
_geom_hbond_atom_site_label_A
_geom_hbond_site_symmetry_A
_geom_hbond_distance_DH
_geom_hbond_distance_HA
_geom_hbond_distance_DA
_geom_hbond_angle_DHA
C3 H3 O1 1_545 0.93 2.50 3.213(2) 134
C16 H16 O1 2_655 0.93 2.55 3.427(2) 159

loop_
_geom_torsion_atom_site_label_1
_geom_torsion_atom_site_label_2
_geom_torsion_atom_site_label_3
_geom_torsion_atom_site_label_4
_geom_torsion
C6 C1 C2 C3 0.5(3)
Cl1 C1 C2 C3 178.13(13)
C1 C2 C3 C4 0.5(3)
C2 C3 C4 C5 -0.8(3)
C3 C4 C5 C6 0.1(2)
C4 C5 C6 C1 0.8(2)
C4 C5 C6 C7 179.92(14)
C2 C1 C6 C5 -1.1(2)
Cl1 C1 C6 C5 -178.62(11)
C2 C1 C6 C7 179.83(14)
Cl1 C1 C6 C7 2.3(2)
C5 C6 C7 O1 -154.12(18)
C1 C6 C7 O1 24.9(3)
C5 C6 C7 O2 26.33(19)
C1 C6 C7 O2 -154.61(14)
N1 C8 C10 C11 -172.77(17)
C9 C8 C10 C11 5.5(3)
N1 C8 C10 O3 5.4(2)
C9 C8 C10 O3 -176.34(13)
O3 C10 C11 C12 -0.23(18)
C8 C10 C11 C12 178.00(15)
C10 C11 C12 C17 0.23(17)
C10 C11 C12 C13 -179.93(18)
C17 C12 C13 C14 -0.1(2)
C11 C12 C13 C14 -179.88(18)
C12 C13 C14 C15 0.4(3)
C13 C14 C15 C16 -0.6(3)
C14 C15 C16 C17 0.4(3)
C15 C16 C17 O3 179.85(15)
C15 C16 C17 C12 0.0(3)
C13 C12 C17 O3 179.97(13)
C11 C12 C17 O3 -0.16(17)
C13 C12 C17 C16 -0.1(2)
C11 C12 C17 C16 179.74(15)
C10 C8 N1 O2 -177.45(12)
C9 C8 N1 O2 4.4(2)
O1 C7 O2 N1 12.3(2)
C6 C7 O2 N1 -168.09(12)
C8 N1 O2 C7 -157.66(13)
C16 C17 O3 C10 -179.88(15)
C12 C17 O3 C10 0.02(16)
C11 C10 O3 C17 0.13(16)
C8 C10 O3 C17 -178.37(13)
